data_2019369
loop_
_publ_author_name
'Birkedal, Henrik'
'Madsen, Dennis'
'Mathiesen, Ragnvald H.'
'Knudsen, Kenneth'
'Weber, Hans-Peter'
'Pattison, Philip'
'Schwarzenbach, Dieter'

_publ_section_title
;
 The charge density of urea from synchrotron diffraction data
;
_journal_issue 5
_journal_name_full 'Acta Crystallographica Section A Foundations of Crystallography'
_journal_page_first 371
_journal_page_last 381
_journal_paper_doi 10.1107/S0108767304015120
_journal_volume 60
_journal_year 2004
_chemical_formula_moiety 'C H4 N2 O'
_chemical_formula_sum 'C H4 N2 O'
_chemical_formula_weight 60.06
_chemical_name_common urea
_chemical_name_systematic
;
 ?
;
_space_group_IT_number 113
_symmetry_cell_setting tetragonal
_symmetry_space_group_name_Hall 'P -4 2ab'
_symmetry_space_group_name_H-M 'P -4 21 m'
_atom_sites_solution_hydrogens geom
_atom_sites_solution_primary direct
_atom_sites_solution_secondary difmap
_atom_type_scat_source
;
Charge density refinement.
;
_cell_angle_alpha 90.00
_cell_angle_beta 90.00
_cell_angle_gamma 90.00
_cell_formula_units_Z 2
_cell_length_a 5.5780(6)
_cell_length_b 5.5780(6)
_cell_length_c 4.6860(7)
_cell_measurement_reflns_used 17
_cell_measurement_temperature 123(2)
_cell_volume 145.80(3)
_computing_cell_refinement 'KM6-CH software'
_computing_data_collection 'KM6-CH software'
_computing_data_reduction XD_RED
_computing_structure_refinement VALRAY
_diffrn_ambient_temperature 123(2)
_diffrn_measured_fraction_theta_full 0.938
_diffrn_measured_fraction_theta_max 0.938
_diffrn_measurement_device_type
;
KM6-CH six-circle \k diffractometer operated as standard four-circle
\k diffractometer with detector circle in the vertical plane to profit
from the linear polarization of the synchrotron beam.
;
_diffrn_measurement_method \w-scan
_diffrn_radiation_monochromator 'Si(111) double crystal monochromator'
_diffrn_radiation_source 'bending magnet'
_diffrn_radiation_type synchrotron
_diffrn_radiation_wavelength 0.59960(10)
_diffrn_reflns_av_R_equivalents 0.0141
_diffrn_reflns_limit_h_max 15
_diffrn_reflns_limit_h_min -15
_diffrn_reflns_limit_k_max 0
_diffrn_reflns_limit_k_min -15
_diffrn_reflns_limit_l_max 0
_diffrn_reflns_limit_l_min -13
_diffrn_reflns_number 3942
_diffrn_reflns_theta_full 59.82
_diffrn_reflns_theta_max 59.82
_diffrn_reflns_theta_min 3.67
_exptl_absorpt_correction_type none
_exptl_crystal_colour colourless
_exptl_crystal_density_diffrn 1.368
_exptl_crystal_density_method 'not measured'
_exptl_crystal_description block
_exptl_crystal_F_000 64
_exptl_crystal_size_max 0.23
_exptl_crystal_size_mid 0.13
_exptl_crystal_size_min 0.09
_refine_ls_extinction_coef '0.0000016(3) rad^2'
_refine_ls_extinction_method none
_refine_ls_goodness_of_fit_ref 1.1661
_refine_ls_hydrogen_treatment refall
_refine_ls_matrix_type full
_refine_ls_number_parameters 77
_refine_ls_number_reflns 1045
_refine_ls_number_restraints 0
_refine_ls_restrained_S_all 1.1661
_refine_ls_R_factor_all 0.0204
_refine_ls_shift/su_max 0.000
_refine_ls_shift/su_mean 0.000
_refine_ls_structure_factor_coef Fsqd
_refine_ls_weighting_details w=1/[\s^2^(Fo^2]
_refine_ls_weighting_scheme calc
_refine_ls_wR_factor_ref 0.0104
_reflns_number_gt 817
_reflns_number_total 1045
_reflns_threshold_expression >2sigma(I)
_cod_data_source_file xc5013sup1.cif
_cod_data_source_block I
_cod_database_code 2019369

loop_
_symmetry_equiv_pos_as_xyz
'x, y, z'
'-x, -y, z'
'y, -x, -z'
'-y, x, -z'
'-x+1/2, y+1/2, -z'
'x+1/2, -y+1/2, -z'
'-y+1/2, -x+1/2, z'
'y+1/2, x+1/2, z'

loop_
_atom_site_label
_atom_site_fract_x
_atom_site_fract_y
_atom_site_fract_z
_atom_site_U_iso_or_equiv
_atom_site_adp_type
_atom_site_occupancy
_atom_site_type_symbol
C 0.0 0.5 0.32821(3) 0.01238(2) Uani 1 C
O 0.0 0.5 0.59634(10) 0.01527(2) Uani 1 O
N 0.14468(7) 0.64468(7) 0.17901(10) 0.02273(3) Uani 1 N
H1 0.2557(4) 0.7557(4) 0.2841(4) 0.0365(6) Uani 1 H
H2 0.1431(4) 0.6431(4) -0.0348(3) 0.0333(5) Uani 1 H

loop_
_atom_site_aniso_label
_atom_site_aniso_U_11
_atom_site_aniso_U_22
_atom_site_aniso_U_33
_atom_site_aniso_U_12
_atom_site_aniso_U_13
_atom_site_aniso_U_23
O 0.01958(4) 0.01958(4) 0.00665(3) 0.00164(8) 0.000 0.000
C 0.01519(4) 0.01519(4) 0.00675(4) -0.00035(6) 0.000 0.000
N 0.02931(6) 0.02931(6) 0.00956(4) -0.01570(7) 0.00002(3) 0.00002(3)
H1 0.0440(11) 0.0440(11) 0.0216(7) -0.0222(8) -0.0031(9) -0.0031(9)
H2 0.0430(10) 0.0430(10) 0.0140(6) -0.0158(8) 0.0019(8) 0.0019(8)

loop_
_geom_angle_atom_site_label_1
_geom_angle_atom_site_label_2
_geom_angle_atom_site_label_3
_geom_angle
O C N 121.49(2)
C N H1 119.16(12)
C N H2 120.78(13)
H1 N H2 120.06(17)

loop_
_geom_bond_atom_site_label_1
_geom_bond_atom_site_label_2
_geom_bond_distance
O C 1.2565(5)
C N 1.3384(4)
N H1 1.005(2)
N H2 1.0020(15)
